data_4081901
loop_
_publ_author_name
'de Oliveira Freitas, Luiza Baptista'
'Eisenberger, Patrick'
'Crudden, Cathleen M.'

_publ_section_title
;
 Mesoionic Carbene--Boranes
;
_journal_issue 22
_journal_name_full Organometallics
_journal_page_first 6635
_journal_paper_doi 10.1021/om400743c
_journal_volume 32
_journal_year 2013
_chemical_formula_sum 'C20 H18 B N3'
_chemical_formula_weight 311.18
_chemical_name_systematic
; 
 ? 
;
_space_group_IT_number 14
_symmetry_cell_setting monoclinic
_symmetry_space_group_name_Hall '-P 2yn'
_symmetry_space_group_name_H-M 'P 1 21/n 1'
_atom_sites_solution_hydrogens geom
_atom_sites_solution_primary direct
_atom_sites_solution_secondary difmap
_audit_creation_method SHELXL-97
_cell_angle_alpha 90.00
_cell_angle_beta 104.081(2)
_cell_angle_gamma 90.00
_cell_formula_units_Z 4
_cell_length_a 8.8074(14)
_cell_length_b 11.0639(18)
_cell_length_c 17.548(3)
_cell_measurement_temperature 180(2)
_cell_volume 1658.6(5)
_computing_cell_refinement 'Bruker SAINT'
_computing_data_collection 'Bruker APEX2'
_computing_data_reduction 'Bruker SAINT'
_computing_molecular_graphics 'Bruker SHELXTL'
_computing_publication_material 'Bruker SHELXTL'
_computing_structure_refinement 'SHELXL-97 (Sheldrick, 2008)'
_computing_structure_solution 'SHELXS-97 (Sheldrick, 2008)'
_diffrn_ambient_temperature 180(2)
_diffrn_measured_fraction_theta_full 1.000
_diffrn_measured_fraction_theta_max 1.000
_diffrn_measurement_device_type 'Bruker APEX-II CCD'
_diffrn_measurement_method '\f and \w scans'
_diffrn_radiation_monochromator graphite
_diffrn_radiation_source 'fine-focus sealed tube'
_diffrn_radiation_type MoK\a
_diffrn_radiation_wavelength 0.71073
_diffrn_reflns_av_R_equivalents 0.0628
_diffrn_reflns_av_sigmaI/netI 0.0490
_diffrn_reflns_limit_h_max 10
_diffrn_reflns_limit_h_min -10
_diffrn_reflns_limit_k_max 13
_diffrn_reflns_limit_k_min -13
_diffrn_reflns_limit_l_max 21
_diffrn_reflns_limit_l_min -21
_diffrn_reflns_number 16303
_diffrn_reflns_theta_full 26.00
_diffrn_reflns_theta_max 26.00
_diffrn_reflns_theta_min 2.20
_exptl_absorpt_coefficient_mu 0.074
_exptl_absorpt_correction_T_max 0.9993
_exptl_absorpt_correction_T_min 0.9934
_exptl_absorpt_correction_type multi-scan
_exptl_absorpt_process_details 'Bruker SADABS'
_exptl_crystal_colour colourless
_exptl_crystal_density_diffrn 1.246
_exptl_crystal_density_method 'not measured'
_exptl_crystal_description needle
_exptl_crystal_F_000 656
_exptl_crystal_size_max 0.09
_exptl_crystal_size_mid 0.02
_exptl_crystal_size_min 0.01
_refine_diff_density_max 0.212
_refine_diff_density_min -0.182
_refine_diff_density_rms 0.052
_refine_ls_extinction_coef 0.0083(14)
_refine_ls_extinction_expression Fc^*^=kFc[1+0.001xFc^2^\l^3^/sin(2\q)]^-1/4^
_refine_ls_extinction_method SHELXL
_refine_ls_goodness_of_fit_ref 1.012
_refine_ls_hydrogen_treatment mixed
_refine_ls_matrix_type full
_refine_ls_number_parameters 230
_refine_ls_number_reflns 3268
_refine_ls_number_restraints 0
_refine_ls_restrained_S_all 1.012
_refine_ls_R_factor_all 0.0756
_refine_ls_R_factor_gt 0.0465
_refine_ls_shift/su_max 0.000
_refine_ls_shift/su_mean 0.000
_refine_ls_structure_factor_coef Fsqd
_refine_ls_weighting_details 'calc w=1/[\s^2^(Fo^2^)+(0.0578P)^2^+0.3448P] where P=(Fo^2^+2Fc^2^)/3'
_refine_ls_weighting_scheme calc
_refine_ls_wR_factor_gt 0.1070
_refine_ls_wR_factor_ref 0.1259
_reflns_number_gt 2305
_reflns_number_total 3268
_reflns_threshold_expression >2sigma(I)
_cod_data_source_file om400743c_si_001.cif
_cod_data_source_block cc165
_cod_depositor_comments
;
The following automatic conversions were performed:

'_symmetry_cell_setting' value 'Monoclinic' changed to 'monoclinic'
according to /home/saulius/struct/CIF-dictionaries/cif_core.dic
dictionary named 'cif_core.dic' version 2.4.2 from 2011-04-26.

Automatic conversion script
Id: cif_fix_values 1891 2012-01-12 08:04:46Z andrius 
;
_cod_original_sg_symbol_H-M P2(1)/n
_cod_database_code 4081901

loop_
_symmetry_equiv_pos_as_xyz
'x, y, z'
'-x+1/2, y+1/2, -z+1/2'
'-x, -y, -z'
'x-1/2, -y-1/2, z-1/2'

loop_
_atom_site_label
_atom_site_type_symbol
_atom_site_fract_x
_atom_site_fract_y
_atom_site_fract_z
_atom_site_U_iso_or_equiv
_atom_site_adp_type
_atom_site_occupancy
_atom_site_symmetry_multiplicity
_atom_site_calc_flag
_atom_site_refinement_flags
N3 N 0.30672(17) 0.32660(13) 0.06816(8) 0.0244(4) Uani 1 1 d .
N1 N 0.41937(17) 0.48575(13) 0.11384(8) 0.0250(4) Uani 1 1 d .
N2 N 0.40479(17) 0.36950(13) 0.13204(8) 0.0267(4) Uani 1 1 d .
B1 B 0.3336(3) 0.6508(2) 0.00229(14) 0.0314(5) Uani 1 1 d .
C13 C 0.2602(2) 0.41223(15) 0.01115(10) 0.0244(4) Uani 1 1 d .
C20 C 0.3343(2) 0.51976(16) 0.04089(10) 0.0256(4) Uani 1 1 d .
C6 C 0.5189(2) 0.55675(16) 0.17496(10) 0.0270(4) Uani 1 1 d .
C15 C 0.1472(2) 0.28149(17) -0.10600(11) 0.0314(5) Uani 1 1 d .
H15 H 0.2223 0.2205 -0.0861 0.038 Uiso 1 1 calc R
C7 C 0.2647(2) 0.20027(15) 0.07158(10) 0.0251(4) Uani 1 1 d .
C14 C 0.1481(2) 0.38855(16) -0.06452(10) 0.0260(4) Uani 1 1 d .
C19 C 0.0387(2) 0.47838(18) -0.09552(11) 0.0309(5) Uani 1 1 d .
H19 H 0.0393 0.5525 -0.0681 0.037 Uiso 1 1 calc R
C18 C -0.0706(2) 0.45966(19) -0.16614(11) 0.0364(5) Uani 1 1 d .
H18 H -0.1447 0.5209 -0.1869 0.044 Uiso 1 1 calc R
C16 C 0.0370(2) 0.26332(19) -0.17638(11) 0.0376(5) Uani 1 1 d .
H16 H 0.0363 0.1896 -0.2042 0.045 Uiso 1 1 calc R
C12 C 0.1209(2) 0.17153(17) 0.08511(11) 0.0335(5) Uani 1 1 d .
H12 H 0.0475 0.2331 0.0884 0.040 Uiso 1 1 calc R
C1 C 0.4725(2) 0.67093(17) 0.19158(11) 0.0334(5) Uani 1 1 d .
H1 H 0.3789 0.7059 0.1610 0.040 Uiso 1 1 calc R
C5 C 0.6560(2) 0.50501(17) 0.21778(11) 0.0318(5) Uani 1 1 d .
H5 H 0.6875 0.4275 0.2041 0.038 Uiso 1 1 calc R
C2 C 0.5665(2) 0.73304(18) 0.25420(12) 0.0396(5) Uani 1 1 d .
H2B H 0.5373 0.8120 0.2664 0.048 Uiso 1 1 calc R
C3 C 0.7018(3) 0.68183(19) 0.29916(12) 0.0419(5) Uani 1 1 d .
H3 H 0.7639 0.7248 0.3425 0.050 Uiso 1 1 calc R
C8 C 0.3731(2) 0.11325(17) 0.06585(11) 0.0326(5) Uani 1 1 d .
H8 H 0.4714 0.1352 0.0568 0.039 Uiso 1 1 calc R
C4 C 0.7468(2) 0.56789(19) 0.28094(12) 0.0390(5) Uani 1 1 d .
H4 H 0.8401 0.5326 0.3117 0.047 Uiso 1 1 calc R
C10 C 0.1930(3) -0.03785(18) 0.08788(12) 0.0404(5) Uani 1 1 d .
H10 H 0.1684 -0.1204 0.0936 0.048 Uiso 1 1 calc R
C9 C 0.3358(2) -0.00696(17) 0.07359(12) 0.0387(5) Uani 1 1 d .
H9 H 0.4085 -0.0684 0.0691 0.046 Uiso 1 1 calc R
C17 C -0.0718(2) 0.3522(2) -0.20629(11) 0.0393(5) Uani 1 1 d .
H17 H -0.1473 0.3393 -0.2544 0.047 Uiso 1 1 calc R
C11 C 0.0860(2) 0.05084(18) 0.09386(13) 0.0403(5) Uani 1 1 d .
H11 H -0.0116 0.0291 0.1040 0.048 Uiso 1 1 calc R
H20 H 0.316(2) 0.6395(17) -0.0627(12) 0.042(6) Uiso 1 1 d .
H21 H 0.233(2) 0.7045(19) 0.0112(12) 0.050(6) Uiso 1 1 d .
H22 H 0.453(2) 0.6999(18) 0.0279(12) 0.049(6) Uiso 1 1 d .

loop_
_atom_site_aniso_label
_atom_site_aniso_U_11
_atom_site_aniso_U_22
_atom_site_aniso_U_33
_atom_site_aniso_U_23
_atom_site_aniso_U_13
_atom_site_aniso_U_12
N3 0.0275(8) 0.0203(8) 0.0231(8) -0.0012(6) 0.0017(7) -0.0008(6)
N1 0.0284(8) 0.0199(8) 0.0256(8) 0.0001(6) 0.0042(7) -0.0001(6)
N2 0.0314(9) 0.0208(8) 0.0257(8) -0.0001(6) 0.0026(7) -0.0013(6)
B1 0.0383(14) 0.0244(12) 0.0316(12) 0.0034(9) 0.0086(11) 0.0034(10)
C13 0.0285(10) 0.0226(9) 0.0220(9) 0.0011(7) 0.0059(8) 0.0034(8)
C20 0.0247(10) 0.0257(10) 0.0264(9) -0.0013(8) 0.0063(8) 0.0039(8)
C6 0.0305(11) 0.0236(10) 0.0270(10) -0.0029(7) 0.0072(8) -0.0054(8)
C15 0.0363(11) 0.0289(11) 0.0287(10) -0.0010(8) 0.0075(9) 0.0012(8)
C7 0.0314(10) 0.0197(9) 0.0219(9) 0.0008(7) 0.0019(8) -0.0009(8)
C14 0.0280(10) 0.0282(10) 0.0218(9) 0.0018(7) 0.0059(8) -0.0002(8)
C19 0.0317(11) 0.0335(11) 0.0280(10) 0.0020(8) 0.0080(9) 0.0051(8)
C18 0.0276(11) 0.0492(13) 0.0311(11) 0.0089(9) 0.0047(9) 0.0047(9)
C16 0.0446(13) 0.0396(12) 0.0295(11) -0.0071(9) 0.0104(10) -0.0083(10)
C12 0.0327(11) 0.0278(10) 0.0394(11) -0.0009(9) 0.0076(9) 0.0014(9)
C1 0.0347(11) 0.0280(11) 0.0393(11) -0.0033(9) 0.0125(9) -0.0022(8)
C5 0.0337(11) 0.0289(11) 0.0314(11) -0.0028(8) 0.0051(9) -0.0026(8)
C2 0.0468(13) 0.0283(11) 0.0468(13) -0.0133(9) 0.0172(11) -0.0088(9)
C3 0.0473(14) 0.0431(13) 0.0337(11) -0.0122(10) 0.0065(10) -0.0178(10)
C8 0.0344(11) 0.0264(10) 0.0378(11) 0.0017(8) 0.0100(9) 0.0015(8)
C4 0.0371(12) 0.0427(13) 0.0340(11) -0.0027(9) 0.0022(10) -0.0092(10)
C10 0.0527(14) 0.0216(10) 0.0455(13) 0.0020(9) 0.0093(11) -0.0042(9)
C9 0.0451(13) 0.0254(11) 0.0460(13) -0.0004(9) 0.0120(10) 0.0064(9)
C17 0.0322(12) 0.0579(15) 0.0250(10) 0.0003(10) 0.0016(9) -0.0081(10)
C11 0.0381(12) 0.0305(12) 0.0532(13) 0.0007(10) 0.0128(11) -0.0069(9)

loop_
_atom_type_symbol
_atom_type_description
_atom_type_scat_dispersion_real
_atom_type_scat_dispersion_imag
_atom_type_scat_source
C C 0.0033 0.0016 'International Tables Vol C Tables 4.2.6.8 and 6.1.1.4'
H H 0.0000 0.0000 'International Tables Vol C Tables 4.2.6.8 and 6.1.1.4'
B B 0.0013 0.0007 'International Tables Vol C Tables 4.2.6.8 and 6.1.1.4'
N N 0.0061 0.0033 'International Tables Vol C Tables 4.2.6.8 and 6.1.1.4'

loop_
_geom_angle_atom_site_label_1
_geom_angle_atom_site_label_2
_geom_angle_atom_site_label_3
_geom_angle
N2 N3 C13 112.87(14)
N2 N3 C7 115.48(13)
C13 N3 C7 131.62(14)
N2 N1 C20 115.12(14)
N2 N1 C6 114.97(14)
C20 N1 C6 129.88(15)
N3 N2 N1 102.88(13)
N3 C13 C20 106.71(15)
N3 C13 C14 123.56(15)
C20 C13 C14 129.70(16)
N1 C20 C13 102.42(15)
N1 C20 B1 126.12(16)
C13 C20 B1 131.39(17)
C1 C6 C5 121.91(17)
C1 C6 N1 119.89(17)
C5 C6 N1 118.13(16)
C16 C15 C14 120.23(18)
C8 C7 C12 122.18(17)
C8 C7 N3 118.85(16)
C12 C7 N3 118.85(16)
C15 C14 C19 119.11(17)
C15 C14 C13 122.76(17)
C19 C14 C13 118.13(16)
C18 C19 C14 120.25(18)
C17 C18 C19 120.14(19)
C17 C16 C15 120.30(19)
C7 C12 C11 118.52(18)
C6 C1 C2 118.10(19)
C6 C5 C4 119.01(19)
C3 C2 C1 121.01(19)
C2 C3 C4 119.89(19)
C7 C8 C9 118.67(19)
C3 C4 C5 120.0(2)
C11 C10 C9 120.33(19)
C10 C9 C8 120.17(19)
C18 C17 C16 119.96(18)
C10 C11 C12 120.1(2)

loop_
_geom_bond_atom_site_label_1
_geom_bond_atom_site_label_2
_geom_bond_distance
N3 N2 1.3254(19)
N3 C13 1.366(2)
N3 C7 1.451(2)
N1 N2 1.339(2)
N1 C20 1.369(2)
N1 C6 1.442(2)
B1 C20 1.600(3)
C13 C20 1.396(2)
C13 C14 1.473(2)
C6 C1 1.380(3)
C6 C5 1.382(3)
C15 C16 1.387(3)
C15 C14 1.389(3)
C7 C8 1.376(3)
C7 C12 1.382(3)
C14 C19 1.399(2)
C19 C18 1.387(3)
C18 C17 1.381(3)
C16 C17 1.385(3)
C12 C11 1.387(3)
C1 C2 1.386(3)
C5 C4 1.386(3)
C2 C3 1.381(3)
C3 C4 1.382(3)
C8 C9 1.384(3)
C10 C11 1.382(3)
C10 C9 1.384(3)
